data_7711853
loop_
_publ_author_name
'Yagura, Shogo'
'Hayakawa, Naoki'
'Kuroda, Airi'
'Ota, Kei'
'Tanishita, Rhota'
'Urasaki, Genya'
'Nakahodo, Tsukasa'
'Nakai, Hidetaka'
'Hoshino, Manabu'
'Hashizume, Daisuke'
'Matsuo, Tsukasa'

_publ_section_title
;
 A series of (<i>E</i>)-1,2-diaryldigermenes incorporating bulky Eind
 groups: structural characteristics and absorption properties.
;
_journal_name_full 'Dalton transactions (Cambridge, England : 2003)'
_journal_paper_doi 10.1039/d2dt03427a
_journal_year 2022
_chemical_formula_moiety 'C64 H96 Ge2 S2, 0.5(C4 H8 O)'
_chemical_formula_sum 'C66 H100 Ge2 O0.5 S2'
_chemical_formula_weight 1110.75
_chemical_name_systematic bis(thiophen-2-yl)digermene
_chemical_temperature_decomposition 428.0(10)
_space_group_crystal_system triclinic
_space_group_IT_number 2
_space_group_name_Hall '-P 1'
_space_group_name_H-M_alt 'P -1'
_atom_sites_solution_hydrogens geom
_atom_sites_solution_primary direct
_atom_sites_solution_secondary difmap
_audit_creation_method SHELXL-2018/3
_audit_update_record
;
2021-04-13 deposited with the CCDC.	2022-11-22 downloaded from the CCDC.
;
_cell_angle_alpha 103.576(3)
_cell_angle_beta 105.459(3)
_cell_angle_gamma 95.039(3)
_cell_formula_units_Z 2
_cell_length_a 11.3963(5)
_cell_length_b 16.3240(6)
_cell_length_c 18.0362(7)
_cell_measurement_reflns_used 11079
_cell_measurement_temperature 100
_cell_measurement_theta_max 32.09
_cell_measurement_theta_min 2.08
_cell_volume 3102.8(2)
_computing_cell_refinement 'CrysAlisPro 1.171.39.20a'
_computing_data_collection 'CrysAlisPro 1.171.39.20a'
_computing_data_reduction 'CrysAlisPro 1.171.39.20a'
_computing_molecular_graphics SHELXLE
_computing_publication_material 'SHELXL-2018/3 (Sheldrick, 2018)'
_computing_structure_refinement 'SHELXL-2018/3 (Sheldrick, 2018)'
_computing_structure_solution SIR2011
_diffrn_ambient_temperature 100
_diffrn_detector_area_resol_mean 5.811
_diffrn_measured_fraction_theta_full 0.975
_diffrn_measured_fraction_theta_max 0.975
_diffrn_measurement_device_type 'Rigaku XtaLAB P200'
_diffrn_measurement_method \w-scan
_diffrn_radiation_type MoK\a
_diffrn_radiation_wavelength 0.71073
_diffrn_reflns_av_R_equivalents 0.1254
_diffrn_reflns_av_unetI/netI 0.1197
_diffrn_reflns_Laue_measured_fraction_full 0.975
_diffrn_reflns_Laue_measured_fraction_max 0.975
_diffrn_reflns_limit_h_max 12
_diffrn_reflns_limit_h_min -13
_diffrn_reflns_limit_k_max 18
_diffrn_reflns_limit_k_min -19
_diffrn_reflns_limit_l_max 21
_diffrn_reflns_limit_l_min -17
_diffrn_reflns_number 27050
_diffrn_reflns_point_group_measured_fraction_full 0.975
_diffrn_reflns_point_group_measured_fraction_max 0.975
_diffrn_reflns_theta_full 25.025
_diffrn_reflns_theta_max 25.025
_diffrn_reflns_theta_min 1.911
_exptl_absorpt_coefficient_mu 1.074
_exptl_absorpt_correction_T_max 0.937
_exptl_absorpt_correction_T_min 0.272
_exptl_absorpt_correction_type multi-scan
_exptl_absorpt_process_details
;
 CrysAlisPro 1.171.39.20a (Rigaku Oxford Diffraction, 2015)
 Empirical absorption correction using spherical harmonics,
 implemented in SCALE3 ABSPACK scaling algorithm.
;
_exptl_crystal_colour yellow
_exptl_crystal_density_diffrn 1.189
_exptl_crystal_description plate
_exptl_crystal_F_000 1192
_exptl_crystal_recrystallization_method 'Re-crystallisation from solvent: THF and pentane'
_exptl_crystal_size_max 0.161
_exptl_crystal_size_mid 0.118
_exptl_crystal_size_min 0.061
_refine_diff_density_max 1.666
_refine_diff_density_min -1.695
_refine_diff_density_rms 0.170
_refine_ls_extinction_method none
_refine_ls_goodness_of_fit_ref 1.046
_refine_ls_hydrogen_treatment constr
_refine_ls_matrix_type full
_refine_ls_number_parameters 736
_refine_ls_number_reflns 10696
_refine_ls_number_restraints 187
_refine_ls_restrained_S_all 1.042
_refine_ls_R_factor_all 0.1092
_refine_ls_R_factor_gt 0.0867
_refine_ls_shift/su_max 0.001
_refine_ls_shift/su_mean 0.000
_refine_ls_structure_factor_coef Fsqd
_refine_ls_weighting_details 'w=1/[\s^2^(Fo^2^)+(0.1432P)^2^+6.6895P] where P=(Fo^2^+2Fc^2^)/3'
_refine_ls_weighting_scheme calc
_refine_ls_wR_factor_gt 0.2365
_refine_ls_wR_factor_ref 0.2553
_reflns_Friedel_coverage 0.000
_reflns_number_gt 8017
_reflns_number_total 10696
_reflns_threshold_expression 'I > 2\s(I)'
_cod_data_source_file d2dt03427a2.cif
_cod_data_source_block 2-thienyl
_cod_depositor_comments
;
The following automatic conversions were performed:

data name '_chemical_melting_point' was changed to
'_chemical_temperature_decomposition' since the value had been given
as '427-429 (dec.)'. The value was changed to '428.0(10)' -- the
average value was taken and precision was estimated.

Automatic conversion script
Id: cif_fix_values 7556 2019-12-06 15:28:31Z antanas 
;
_cod_original_formula_sum 'C66 H100 Ge2 O0.50 S2'
_cod_database_code 7711853
_shelx_shelxl_version_number 2018/3
_shelx_space_group_comment
;
The symmetry employed for this shelxl refinement is uniquely defined
by the following loop, which should always be used as a source of
symmetry information in preference to the above space-group names.
They are only intended as comments.
;
_shelx_estimated_absorpt_t_min 0.846
_shelx_estimated_absorpt_t_max 0.937

loop_
_space_group_symop_operation_xyz
'x, y, z'
'-x, -y, -z'

loop_
_atom_site_label
_atom_site_type_symbol
_atom_site_fract_x
_atom_site_fract_y
_atom_site_fract_z
_atom_site_U_iso_or_equiv
_atom_site_adp_type
_atom_site_occupancy
_atom_site_site_symmetry_order
_atom_site_calc_flag
_atom_site_refinement_flags_posn
_atom_site_refinement_flags_adp
_atom_site_refinement_flags_occupancy
_atom_site_disorder_assembly
_atom_site_disorder_group
Ge1 Ge 0.90009(6) 0.01617(3) 0.99134(3) 0.0253(2) Uani 1 1 d . . . . .
Ge2 Ge 0.10542(5) 0.49530(3) 0.51330(3) 0.0236(2) Uani 1 1 d D . . . .
S1 S 0.77040(17) 0.13817(10) 1.10149(10) 0.0390(4) Uani 1 1 d . . . . .
C1 C 0.8188(5) 0.0849(3) 0.9205(3) 0.0207(11) Uani 1 1 d . . . . .
C2 C 0.6984(5) 0.0476(3) 0.8703(3) 0.0223(12) Uani 1 1 d . . . . .
C3 C 0.6361(5) -0.0467(3) 0.8427(3) 0.0252(12) Uani 1 1 d . . . . .
C4 C 0.5094(6) -0.0453(3) 0.7826(4) 0.0305(14) Uani 1 1 d . . . . .
H4A H 0.504329 -0.080556 0.728767 0.037 Uiso 1 1 calc R U . . .
H4B H 0.441555 -0.069974 0.799433 0.037 Uiso 1 1 calc R U . . .
C5 C 0.4952(6) 0.0476(3) 0.7797(4) 0.0405(17) Uani 1 1 d . . . . .
C6 C 0.6206(5) 0.0969(3) 0.8335(3) 0.0242(12) Uani 1 1 d . . . . .
C7 C 0.6567(5) 0.1832(3) 0.8456(3) 0.0249(12) Uani 1 1 d . . . . .
H7 H 0.601842 0.216398 0.821263 0.030 Uiso 1 1 calc R U . . .
C8 C 0.7744(5) 0.2202(3) 0.8940(3) 0.0205(11) Uani 1 1 d . . . . .
C9 C 0.8283(5) 0.3149(3) 0.9194(3) 0.0226(12) Uani 1 1 d . . . . .
C10 C 0.9685(6) 0.3131(3) 0.9482(4) 0.0311(14) Uani 1 1 d . . . . .
H10A H 1.008106 0.360377 0.996884 0.037 Uiso 1 1 calc R U . . .
H10B H 1.006493 0.320307 0.906310 0.037 Uiso 1 1 calc R U . . .
C11 C 0.9879(5) 0.2254(3) 0.9666(3) 0.0228(12) Uani 1 1 d . . . . .
C12 C 0.8581(5) 0.1714(3) 0.9290(3) 0.0203(11) Uani 1 1 d . . . . .
C13 C 0.7129(6) -0.1043(4) 0.8017(4) 0.0344(14) Uani 1 1 d . . . . .
H13A H 0.790466 -0.104857 0.842417 0.041 Uiso 1 1 calc R U . . .
H13B H 0.666796 -0.163265 0.781707 0.041 Uiso 1 1 calc R U . . .
C14 C 0.7458(7) -0.0797(4) 0.7326(4) 0.0429(16) Uani 1 1 d . . . . .
H14A H 0.787916 -0.020370 0.750498 0.051 Uiso 1 1 calc R U . . .
H14B H 0.670293 -0.085369 0.688829 0.051 Uiso 1 1 calc R U . . .
H14C H 0.800295 -0.117352 0.713825 0.051 Uiso 1 1 calc R U . . .
C15 C 0.6138(6) -0.0791(4) 0.9129(4) 0.0367(15) Uani 1 1 d . . . . .
H15A H 0.694661 -0.074402 0.952745 0.044 Uiso 1 1 calc R U . . .
H15B H 0.565314 -0.040756 0.939025 0.044 Uiso 1 1 calc R U . . .
C16 C 0.5469(7) -0.1708(4) 0.8905(5) 0.0470(18) Uani 1 1 d . . . . .
H16A H 0.600465 -0.210455 0.873536 0.056 Uiso 1 1 calc R U . . .
H16B H 0.470938 -0.178393 0.846678 0.056 Uiso 1 1 calc R U . . .
H16C H 0.526546 -0.182376 0.936902 0.056 Uiso 1 1 calc R U . . .
C17 C 0.4793(10) 0.0551(5) 0.6931(5) 0.085(4) Uani 1 1 d . . . . .
H17A H 0.485424 0.116446 0.694701 0.102 Uiso 1 1 calc R U . . .
H17B H 0.549388 0.034097 0.676116 0.102 Uiso 1 1 calc R U . . .
C18 C 0.3604(11) 0.0081(6) 0.6294(6) 0.103(4) Uani 1 1 d . . . . .
H18A H 0.290776 0.014487 0.651292 0.124 Uiso 1 1 calc R U . . .
H18B H 0.366286 -0.052647 0.612363 0.124 Uiso 1 1 calc R U . . .
H18C H 0.347772 0.032044 0.583372 0.124 Uiso 1 1 calc R U . . .
C19 C 0.3911(8) 0.0842(5) 0.8020(5) 0.061(2) Uani 1 1 d . . . . .
H19A H 0.391958 0.142500 0.794864 0.074 Uiso 1 1 calc R U . . .
H19B H 0.312214 0.048802 0.766463 0.074 Uiso 1 1 calc R U . . .
C20 C 0.3990(8) 0.0873(7) 0.8808(6) 0.082(3) Uani 1 1 d . . . . .
H20A H 0.484731 0.107180 0.914200 0.098 Uiso 1 1 calc R U . . .
H20B H 0.371492 0.030229 0.884500 0.098 Uiso 1 1 calc R U . . .
H20C H 0.346495 0.126836 0.899466 0.098 Uiso 1 1 calc R U . . .
C21 C 0.7942(6) 0.3577(3) 0.8510(3) 0.0296(13) Uani 1 1 d . . . . .
H21A H 0.823594 0.327245 0.806770 0.036 Uiso 1 1 calc R U . . .
H21B H 0.703229 0.350975 0.830806 0.036 Uiso 1 1 calc R U . . .
C22 C 0.8471(7) 0.4525(3) 0.8735(4) 0.0377(16) Uani 1 1 d . . . . .
H22A H 0.936888 0.460472 0.896213 0.045 Uiso 1 1 calc R U . . .
H22B H 0.811445 0.484431 0.912970 0.045 Uiso 1 1 calc R U . . .
H22C H 0.826804 0.473553 0.825695 0.045 Uiso 1 1 calc R U . . .
C23 C 0.7882(6) 0.3585(4) 0.9919(3) 0.0329(14) Uani 1 1 d . . . . .
H23A H 0.814360 0.328640 1.033867 0.039 Uiso 1 1 calc R U . . .
H23B H 0.832770 0.417914 1.013293 0.039 Uiso 1 1 calc R U . . .
C24 C 0.6529(7) 0.3610(4) 0.9762(4) 0.0429(17) Uani 1 1 d . . . . .
H24A H 0.606656 0.303466 0.948978 0.051 Uiso 1 1 calc R U . . .
H24B H 0.628445 0.399393 0.942469 0.051 Uiso 1 1 calc R U . . .
H24C H 0.635185 0.381820 1.027029 0.051 Uiso 1 1 calc R U . . .
C25 C 1.0779(6) 0.1839(3) 0.9226(3) 0.0283(13) Uani 1 1 d . . . . .
H25A H 1.157839 0.222904 0.942390 0.034 Uiso 1 1 calc R U . . .
H25B H 1.092977 0.130271 0.937479 0.034 Uiso 1 1 calc R U . . .
C26 C 1.0349(7) 0.1638(4) 0.8323(4) 0.0390(16) Uani 1 1 d . . . . .
H26A H 1.030447 0.217073 0.816309 0.047 Uiso 1 1 calc R U . . .
H26B H 0.953074 0.128413 0.811798 0.047 Uiso 1 1 calc R U . . .
H26C H 1.093249 0.132795 0.810334 0.047 Uiso 1 1 calc R U . . .
C27 C 1.0391(6) 0.2358(3) 1.0568(3) 0.0263(12) Uani 1 1 d . . . . .
H27A H 1.045247 0.178425 1.065490 0.032 Uiso 1 1 calc R U . . .
H27B H 0.979170 0.260061 1.083042 0.032 Uiso 1 1 calc R U . . .
C28 C 1.1659(6) 0.2925(4) 1.0980(4) 0.0377(15) Uani 1 1 d . . . . .
H28A H 1.160573 0.350263 1.091895 0.045 Uiso 1 1 calc R U . . .
H28B H 1.226843 0.268573 1.073556 0.045 Uiso 1 1 calc R U . . .
H28C H 1.191025 0.294833 1.154965 0.045 Uiso 1 1 calc R U . . .
C29 C 0.8734(6) 0.0689(3) 1.0942(3) 0.0271(13) Uani 1 1 d . . . . .
C30 C 0.9298(6) 0.0551(4) 1.1691(3) 0.0321(14) Uani 1 1 d . . . . .
H30 H 0.988823 0.018060 1.178124 0.039 Uiso 1 1 calc R U . . .
C31 C 0.8863(7) 0.1039(4) 1.2287(4) 0.0455(18) Uani 1 1 d . . . . .
H31 H 0.914502 0.103840 1.283208 0.055 Uiso 1 1 calc R U . . .
C32 C 0.8014(7) 0.1505(4) 1.2017(4) 0.0410(16) Uani 1 1 d . . . . .
H32 H 0.763164 0.186244 1.234552 0.049 Uiso 1 1 calc R U . . .
C33 C 0.1985(5) 0.4296(3) 0.5834(3) 0.0212(11) Uani 1 1 d . . . . .
C34 C 0.2163(5) 0.4437(3) 0.6663(3) 0.0227(12) Uani 1 1 d . . . . .
C35 C 0.1358(5) 0.4850(3) 0.7177(3) 0.0234(12) Uani 1 1 d . . . . .
C36 C 0.2050(6) 0.4802(4) 0.8037(3) 0.0275(13) Uani 1 1 d . . . . .
H36A H 0.232271 0.538506 0.840098 0.033 Uiso 1 1 calc R U . . .
H36B H 0.148804 0.448098 0.824147 0.033 Uiso 1 1 calc R U . . .
C37 C 0.3191(5) 0.4347(3) 0.8009(3) 0.0230(12) Uani 1 1 d . . . . .
C38 C 0.3071(5) 0.4097(3) 0.7124(3) 0.0215(11) Uani 1 1 d . . . . .
C39 C 0.3829(6) 0.3606(3) 0.6785(3) 0.0271(13) Uani 1 1 d . . . . .
H39 H 0.446707 0.339287 0.710791 0.032 Uiso 1 1 calc R U . . .
C40 C 0.3637(6) 0.3434(3) 0.5971(3) 0.0279(13) Uani 1 1 d . . . . .
C41 C 0.4399(6) 0.2924(4) 0.5510(3) 0.0374(16) Uani 1 1 d . . . . .
C42 C 0.3615(6) 0.2785(4) 0.4637(3) 0.0374(15) Uani 1 1 d . . . . .
H42A H 0.317138 0.219087 0.441902 0.045 Uiso 1 1 calc R U . . .
H42B H 0.415554 0.288114 0.430668 0.045 Uiso 1 1 calc R U . . .
C43 C 0.2667(6) 0.3424(4) 0.4607(3) 0.0302(14) Uani 1 1 d . . . . .
C44 C 0.2733(5) 0.3764(3) 0.5494(3) 0.0236(12) Uani 1 1 d . . . . .
C45 C 0.1248(6) 0.5792(3) 0.7187(3) 0.0259(12) Uani 1 1 d . . . . .
H45A H 0.208588 0.613378 0.739791 0.031 Uiso 1 1 calc R U . . .
H45B H 0.089944 0.582194 0.663093 0.031 Uiso 1 1 calc R U . . .
C46 C 0.0451(6) 0.6196(4) 0.7684(3) 0.0319(14) Uani 1 1 d . . . . .
H46A H 0.074308 0.612646 0.822454 0.038 Uiso 1 1 calc R U . . .
H46B H -0.040831 0.591590 0.743544 0.038 Uiso 1 1 calc R U . . .
H46C H 0.050620 0.680545 0.771087 0.038 Uiso 1 1 calc R U . . .
C47 C 0.0056(5) 0.4314(3) 0.6871(3) 0.0274(13) Uani 1 1 d . . . . .
H47A H -0.041500 0.454169 0.724040 0.033 Uiso 1 1 calc R U . . .
H47B H -0.036639 0.439418 0.634313 0.033 Uiso 1 1 calc R U . . .
C48 C 0.0007(6) 0.3359(4) 0.6787(4) 0.0359(15) Uani 1 1 d . . . . .
H48A H 0.032380 0.326397 0.731635 0.043 Uiso 1 1 calc R U . . .
H48B H 0.051372 0.312959 0.645057 0.043 Uiso 1 1 calc R U . . .
H48C H -0.084818 0.306904 0.654112 0.043 Uiso 1 1 calc R U . . .
C49 C 0.4443(5) 0.4935(3) 0.8472(3) 0.0256(12) Uani 1 1 d . . . . .
H49A H 0.449078 0.511045 0.904420 0.031 Uiso 1 1 calc R U . . .
H49B H 0.511134 0.459622 0.842314 0.031 Uiso 1 1 calc R U . . .
C50 C 0.4692(6) 0.5731(4) 0.8211(4) 0.0353(14) Uani 1 1 d . . . . .
H50A H 0.408408 0.610149 0.830113 0.042 Uiso 1 1 calc R U . . .
H50B H 0.463159 0.557176 0.764126 0.042 Uiso 1 1 calc R U . . .
H50C H 0.552283 0.603616 0.852007 0.042 Uiso 1 1 calc R U . . .
C51 C 0.3147(6) 0.3551(4) 0.8339(3) 0.0323(14) Uani 1 1 d . . . . .
H51A H 0.238579 0.314730 0.800993 0.039 Uiso 1 1 calc R U . . .
H51B H 0.385655 0.326372 0.827191 0.039 Uiso 1 1 calc R U . . .
C52 C 0.3175(6) 0.3728(4) 0.9209(4) 0.0374(15) Uani 1 1 d . . . . .
H52A H 0.244723 0.397759 0.927919 0.045 Uiso 1 1 calc R U . . .
H52B H 0.392299 0.412906 0.954377 0.045 Uiso 1 1 calc R U . . .
H52C H 0.317374 0.319334 0.936707 0.045 Uiso 1 1 calc R U . . .
C53 C 0.5699(7) 0.3515(5) 0.5643(4) 0.0476(18) Uani 1 1 d . . . . .
H53A H 0.610708 0.321630 0.526184 0.057 Uiso 1 1 calc R U . . .
H53B H 0.551816 0.405258 0.550670 0.057 Uiso 1 1 calc R U . . .
C54 C 0.6585(8) 0.3736(6) 0.6458(5) 0.060(2) Uani 1 1 d . . . . .
H54A H 0.677185 0.321092 0.660662 0.072 Uiso 1 1 calc R U . . .
H54B H 0.622148 0.407127 0.684011 0.072 Uiso 1 1 calc R U . . .
H54C H 0.734719 0.407158 0.646643 0.072 Uiso 1 1 calc R U . . .
C55 C 0.4533(9) 0.2091(5) 0.5711(5) 0.061(2) Uani 1 1 d . . . . .
H55A H 0.370034 0.177197 0.560833 0.073 Uiso 1 1 calc R U . . .
H55B H 0.496273 0.220891 0.628913 0.073 Uiso 1 1 calc R U . . .
C56 C 0.5248(11) 0.1520(5) 0.5239(5) 0.074(3) Uani 1 1 d . . . . .
H56A H 0.482600 0.139293 0.466590 0.111 Uiso 1 1 calc R U . . .
H56B H 0.528489 0.098602 0.539761 0.111 Uiso 1 1 calc R U . . .
H56C H 0.608740 0.181934 0.535488 0.111 Uiso 1 1 calc R U . . .
C57 C 0.3062(7) 0.4141(4) 0.4257(4) 0.0397(16) Uani 1 1 d . . . . .
H57A H 0.248549 0.455875 0.428889 0.048 Uiso 1 1 calc R U . . .
H57B H 0.389107 0.443990 0.460047 0.048 Uiso 1 1 calc R U . . .
C58 C 0.3104(8) 0.3864(5) 0.3393(4) 0.052(2) Uani 1 1 d . . . . .
H58A H 0.228216 0.358504 0.304041 0.062 Uiso 1 1 calc R U . . .
H58B H 0.369132 0.346408 0.335288 0.062 Uiso 1 1 calc R U . . .
H58C H 0.336543 0.436695 0.323227 0.062 Uiso 1 1 calc R U . . .
C59 C 0.1367(6) 0.2946(4) 0.4100(3) 0.0372(16) Uani 1 1 d . . . . .
H59A H 0.079332 0.336707 0.406914 0.045 Uiso 1 1 calc R U . . .
H59B H 0.139012 0.268801 0.355060 0.045 Uiso 1 1 calc R U . . .
C60 C 0.0853(8) 0.2244(4) 0.4415(4) 0.0517(19) Uani 1 1 d . . . . .
H60A H 0.085965 0.248514 0.496762 0.062 Uiso 1 1 calc R U . . .
H60B H 0.136415 0.179135 0.439517 0.062 Uiso 1 1 calc R U . . .
H60C H 0.000445 0.200456 0.408276 0.062 Uiso 1 1 calc R U . . .
S2 S 0.3476(2) 0.62831(13) 0.62187(17) 0.0330(8) Uani 0.843(8) 1 d D . P A 1
C61 C 0.2034(7) 0.6099(4) 0.5547(7) 0.0248(14) Uani 0.843(8) 1 d D . P A 1
C62 C 0.1712(16) 0.6860(10) 0.5337(12) 0.050(5) Uani 0.843(8) 1 d D . P A 1
H62 H 0.098815 0.689397 0.494306 0.061 Uiso 0.843(8) 1 calc R U P A 1
C63 C 0.2647(10) 0.7554(5) 0.5812(5) 0.045(2) Uani 0.843(8) 1 d D . P A 1
H63 H 0.257721 0.812548 0.579532 0.055 Uiso 0.843(8) 1 calc R U P A 1
C64 C 0.3652(8) 0.7351(4) 0.6292(5) 0.038(2) Uani 0.843(8) 1 d D . P A 1
H64 H 0.435969 0.775131 0.662550 0.045 Uiso 0.843(8) 1 calc R U P A 1
S2B S 0.1690(18) 0.6933(13) 0.5404(16) 0.0330(8) Uani 0.157(8) 1 d D . P A 2
C61B C 0.221(2) 0.6029(10) 0.560(4) 0.0248(14) Uani 0.157(8) 1 d D . P A 2
C62B C 0.344(4) 0.6221(18) 0.614(4) 0.050(5) Uani 0.157(8) 1 d D . P A 2
H62B H 0.392364 0.581289 0.629661 0.061 Uiso 0.157(8) 1 calc R U P A 2
C63B C 0.380(3) 0.7116(12) 0.640(3) 0.045(2) Uani 0.157(8) 1 d D . P A 2
H63B H 0.458160 0.737573 0.677259 0.055 Uiso 0.157(8) 1 calc R U P A 2
C64B C 0.298(3) 0.7581(8) 0.607(3) 0.038(2) Uani 0.157(8) 1 d D . P A 2
H64B H 0.310085 0.818707 0.620264 0.045 Uiso 0.157(8) 1 calc R U P A 2
O1S O 0.0432(12) 0.1078(7) 0.5953(8) 0.093(5) Uani 0.384(7) 1 d D U P B -3
C1S C 0.0414(12) 0.0319(8) 0.6213(9) 0.059(5) Uani 0.384(7) 1 d D U P B -3
H1S1 H 0.105846 0.040729 0.672849 0.071 Uiso 0.384(7) 1 calc R U P B -3
H1S2 H 0.056916 -0.015684 0.581422 0.071 Uiso 0.384(7) 1 calc R U P B -3
C2S C -0.0820(14) 0.0121(9) 0.6303(10) 0.075(5) Uani 0.384(7) 1 d D U P B -3
H2S1 H -0.118516 -0.048021 0.601577 0.090 Uiso 0.384(7) 1 calc R U P B -3
H2S2 H -0.076414 0.020937 0.687383 0.090 Uiso 0.384(7) 1 calc R U P B -3
C3S C -0.1562(11) 0.0684(11) 0.5972(11) 0.089(6) Uani 0.384(7) 1 d D U P B -3
H3S1 H -0.177710 0.109129 0.639749 0.107 Uiso 0.384(7) 1 calc R U P B -3
H3S2 H -0.233368 0.035596 0.557152 0.107 Uiso 0.384(7) 1 calc R U P B -3
C4S C -0.0823(14) 0.1144(9) 0.5594(8) 0.083(6) Uani 0.384(7) 1 d D U P B -3
H4S1 H -0.106901 0.088205 0.501068 0.100 Uiso 0.384(7) 1 calc R U P B -3
H4S2 H -0.093781 0.175038 0.569206 0.100 Uiso 0.384(7) 1 calc R U P B -3
O1SB O -0.155(3) 0.1175(13) 0.593(3) 0.083(8) Uani 0.116(7) 1 d D U P B -4
C1SB C -0.226(2) 0.0371(18) 0.584(3) 0.080(8) Uani 0.116(7) 1 d D U P B -4
H1S3 H -0.307138 0.028987 0.543174 0.096 Uiso 0.116(7) 1 calc R U P B -4
H1S4 H -0.239595 0.033863 0.634966 0.096 Uiso 0.116(7) 1 calc R U P B -4
C2SB C -0.153(3) -0.0285(12) 0.558(3) 0.074(8) Uani 0.116(7) 1 d D U P B -4
H2S3 H -0.154323 -0.072954 0.586721 0.089 Uiso 0.116(7) 1 calc R U P B -4
H2S4 H -0.187847 -0.056020 0.499762 0.089 Uiso 0.116(7) 1 calc R U P B -4
C3SB C -0.030(3) 0.0141(18) 0.575(3) 0.079(7) Uani 0.116(7) 1 d D U P B -4
H3S3 H -0.004415 0.005062 0.526265 0.095 Uiso 0.116(7) 1 calc R U P B -4
H3S4 H 0.027440 -0.008293 0.614545 0.095 Uiso 0.116(7) 1 calc R U P B -4
C4SB C -0.030(2) 0.1055(16) 0.609(3) 0.074(7) Uani 0.116(7) 1 d D U P B -4
H4S3 H 0.012108 0.122779 0.667042 0.089 Uiso 0.116(7) 1 calc R U P B -4
H4S4 H 0.014484 0.140231 0.583295 0.089 Uiso 0.116(7) 1 calc R U P B -4

loop_
_atom_site_aniso_label
_atom_site_aniso_U_11
_atom_site_aniso_U_22
_atom_site_aniso_U_33
_atom_site_aniso_U_23
_atom_site_aniso_U_13
_atom_site_aniso_U_12
Ge1 0.0196(4) 0.0251(3) 0.0275(3) 0.0071(3) -0.0008(3) 0.0087(3)
Ge2 0.0193(4) 0.0218(3) 0.0235(3) 0.0034(2) -0.0033(3) 0.0081(2)
S1 0.0350(10) 0.0365(8) 0.0454(9) 0.0087(7) 0.0121(8) 0.0113(7)
C1 0.016(3) 0.017(2) 0.024(3) 0.002(2) 0.000(2) 0.005(2)
C2 0.019(3) 0.018(2) 0.026(3) 0.003(2) 0.002(2) 0.005(2)
C3 0.019(3) 0.015(2) 0.034(3) 0.002(2) -0.001(2) 0.001(2)
C4 0.019(3) 0.019(3) 0.043(3) 0.009(2) -0.008(3) 0.000(2)
C5 0.020(4) 0.018(3) 0.062(4) 0.002(3) -0.016(3) 0.005(2)
C6 0.015(3) 0.019(3) 0.028(3) -0.001(2) -0.005(2) 0.002(2)
C7 0.022(3) 0.019(3) 0.026(3) 0.004(2) -0.004(2) 0.008(2)
C8 0.023(3) 0.016(2) 0.020(2) 0.001(2) 0.005(2) 0.005(2)
C9 0.025(3) 0.013(2) 0.023(3) 0.002(2) -0.002(2) 0.004(2)
C10 0.026(4) 0.019(3) 0.038(3) 0.000(2) -0.001(3) 0.000(2)
C11 0.017(3) 0.019(2) 0.028(3) 0.002(2) 0.003(2) 0.004(2)
C12 0.019(3) 0.015(2) 0.019(2) -0.002(2) -0.003(2) 0.005(2)
C13 0.024(4) 0.023(3) 0.041(3) -0.005(2) -0.005(3) 0.005(2)
C14 0.035(4) 0.043(4) 0.040(4) -0.008(3) 0.008(3) 0.015(3)
C15 0.033(4) 0.026(3) 0.046(4) 0.014(3) -0.001(3) 0.004(3)
C16 0.033(4) 0.030(3) 0.072(5) 0.022(3) 0.001(4) -0.001(3)
C17 0.093(8) 0.040(4) 0.072(5) 0.028(4) -0.057(5) -0.027(4)
C18 0.102(9) 0.058(5) 0.092(7) 0.021(5) -0.055(7) -0.023(6)
C19 0.034(5) 0.058(5) 0.079(6) 0.016(4) -0.002(4) 0.003(4)
C20 0.022(5) 0.126(8) 0.111(8) 0.082(7) 0.004(5) 0.000(5)
C21 0.031(4) 0.025(3) 0.026(3) 0.009(2) -0.004(3) 0.001(2)
C22 0.045(4) 0.024(3) 0.043(4) 0.014(3) 0.008(3) 0.004(3)
C23 0.040(4) 0.023(3) 0.026(3) -0.002(2) 0.001(3) 0.007(3)
C24 0.040(4) 0.043(4) 0.036(3) 0.000(3) 0.001(3) 0.018(3)
C25 0.019(3) 0.026(3) 0.037(3) 0.007(2) 0.005(3) 0.004(2)
C26 0.049(5) 0.034(3) 0.035(3) 0.009(3) 0.015(3) 0.006(3)
C27 0.024(3) 0.018(3) 0.028(3) -0.001(2) 0.000(2) 0.005(2)
C28 0.032(4) 0.025(3) 0.040(3) 0.000(3) -0.008(3) 0.000(3)
C29 0.021(3) 0.026(3) 0.027(3) 0.004(2) 0.000(2) -0.001(2)
C30 0.023(3) 0.026(3) 0.036(3) 0.001(2) -0.004(3) 0.004(2)
C31 0.047(5) 0.046(4) 0.033(3) 0.005(3) 0.005(3) -0.009(3)
C32 0.042(5) 0.030(3) 0.045(4) -0.004(3) 0.021(3) -0.004(3)
C33 0.015(3) 0.018(2) 0.023(3) 0.001(2) -0.004(2) 0.003(2)
C34 0.022(3) 0.016(2) 0.023(3) -0.001(2) 0.000(2) -0.001(2)
C35 0.020(3) 0.023(3) 0.021(3) 0.000(2) -0.001(2) 0.007(2)
C36 0.022(3) 0.034(3) 0.022(3) 0.004(2) 0.001(2) 0.008(2)
C37 0.019(3) 0.024(3) 0.018(2) 0.001(2) -0.004(2) 0.005(2)
C38 0.016(3) 0.019(2) 0.022(3) 0.001(2) -0.003(2) 0.003(2)
C39 0.022(3) 0.029(3) 0.024(3) 0.007(2) -0.005(2) 0.011(2)
C40 0.024(3) 0.025(3) 0.024(3) -0.005(2) -0.002(2) 0.009(2)
C41 0.031(4) 0.045(4) 0.027(3) -0.002(3) -0.002(3) 0.027(3)
C42 0.036(4) 0.042(3) 0.029(3) 0.002(3) 0.004(3) 0.018(3)
C43 0.031(4) 0.034(3) 0.019(3) -0.002(2) 0.001(2) 0.016(3)
C44 0.021(3) 0.022(3) 0.022(3) 0.001(2) -0.001(2) 0.008(2)
C45 0.024(3) 0.026(3) 0.020(3) 0.002(2) -0.002(2) 0.004(2)
C46 0.035(4) 0.030(3) 0.027(3) 0.002(2) 0.005(3) 0.015(3)
C47 0.020(3) 0.032(3) 0.024(3) 0.003(2) -0.002(2) 0.006(2)
C48 0.027(4) 0.031(3) 0.047(4) 0.013(3) 0.006(3) 0.000(3)
C49 0.019(3) 0.028(3) 0.023(3) 0.002(2) 0.000(2) 0.003(2)
C50 0.024(4) 0.041(3) 0.033(3) 0.006(3) 0.001(3) 0.000(3)
C51 0.022(3) 0.031(3) 0.038(3) 0.013(3) -0.004(3) 0.004(3)
C52 0.028(4) 0.048(4) 0.037(3) 0.020(3) 0.005(3) 0.001(3)
C53 0.041(5) 0.063(5) 0.054(4) 0.027(4) 0.022(4) 0.032(4)
C54 0.037(5) 0.074(5) 0.065(5) 0.016(4) 0.010(4) 0.008(4)
C55 0.086(7) 0.053(4) 0.053(4) 0.015(4) 0.023(4) 0.051(4)
C56 0.119(9) 0.063(5) 0.058(5) 0.020(4) 0.035(5) 0.068(6)
C57 0.044(4) 0.052(4) 0.029(3) 0.014(3) 0.011(3) 0.026(3)
C58 0.055(5) 0.079(5) 0.028(3) 0.017(3) 0.011(3) 0.035(4)
C59 0.032(4) 0.042(3) 0.020(3) -0.010(2) -0.009(3) 0.017(3)
C60 0.047(5) 0.032(3) 0.056(4) -0.008(3) -0.001(4) 0.006(3)
S2 0.0250(12) 0.0370(12) 0.0295(12) 0.0059(8) 0.0001(8) -0.0010(8)
C61 0.024(4) 0.027(3) 0.024(3) 0.007(3) 0.006(3) 0.011(3)
C62 0.043(7) 0.056(8) 0.043(8) -0.005(5) 0.011(5) 0.017(5)
C63 0.066(7) 0.023(4) 0.045(5) 0.002(3) 0.017(5) 0.010(4)
C64 0.036(5) 0.023(4) 0.045(5) -0.001(3) 0.008(4) -0.004(3)
S2B 0.0250(12) 0.0370(12) 0.0295(12) 0.0059(8) 0.0001(8) -0.0010(8)
C61B 0.024(4) 0.027(3) 0.024(3) 0.007(3) 0.006(3) 0.011(3)
C62B 0.043(7) 0.056(8) 0.043(8) -0.005(5) 0.011(5) 0.017(5)
C63B 0.066(7) 0.023(4) 0.045(5) 0.002(3) 0.017(5) 0.010(4)
C64B 0.036(5) 0.023(4) 0.045(5) -0.001(3) 0.008(4) -0.004(3)
O1S 0.130(12) 0.058(7) 0.065(8) 0.004(6) -0.013(8) 0.037(8)
C1S 0.103(12) 0.035(7) 0.034(7) 0.006(6) 0.005(8) 0.046(8)
C2S 0.101(12) 0.038(8) 0.059(8) -0.018(7) -0.001(9) 0.024(8)
C3S 0.109(13) 0.060(9) 0.055(8) -0.015(8) -0.021(9) 0.020(9)
C4S 0.109(13) 0.048(8) 0.049(9) -0.019(7) -0.027(9) 0.029(9)
O1SB 0.106(15) 0.039(11) 0.059(12) -0.021(11) -0.016(11) 0.005(12)
C1SB 0.107(15) 0.040(12) 0.063(12) -0.007(12) -0.007(12) 0.005(12)
C2SB 0.101(15) 0.037(12) 0.059(12) -0.003(11) -0.007(12) 0.022(12)
C3SB 0.109(13) 0.044(9) 0.057(9) -0.006(9) -0.011(9) 0.029(10)
C4SB 0.109(13) 0.043(9) 0.046(9) -0.003(9) -0.009(10) 0.028(10)

loop_
_atom_type_symbol
_atom_type_description
_atom_type_scat_dispersion_real
_atom_type_scat_dispersion_imag
_atom_type_scat_source
C C 0.0033 0.0016 'International Tables Vol C Tables 4.2.6.8 and 6.1.1.4'
H H 0.0000 0.0000 'International Tables Vol C Tables 4.2.6.8 and 6.1.1.4'
Ge Ge 0.1547 1.8001 'International Tables Vol C Tables 4.2.6.8 and 6.1.1.4'
S S 0.1246 0.1234 'International Tables Vol C Tables 4.2.6.8 and 6.1.1.4'
O O 0.0106 0.0060 'International Tables Vol C Tables 4.2.6.8 and 6.1.1.4'

loop_
_geom_angle_atom_site_label_1
_geom_angle_atom_site_label_2
_geom_angle_atom_site_label_3
_geom_angle
_geom_angle_site_symmetry_1
_geom_angle_site_symmetry_3
_geom_angle_publ_flag
C29 Ge1 C1 103.2(2) . . ?
C29 Ge1 Ge1 111.52(18) . 2_757 ?
C1 Ge1 Ge1 126.23(17) . 2_757 ?
C61 Ge2 C33 103.3(3) . . ?
C61B Ge2 C33 96.6(10) . . ?
C61 Ge2 Ge2 110.0(3) . 2_566 ?
C61B Ge2 Ge2 116.7(10) . 2_566 ?
C33 Ge2 Ge2 126.36(17) . 2_566 ?
C32 S1 C29 92.0(3) . . ?
C12 C1 C2 118.1(5) . . ?
C12 C1 Ge1 125.3(4) . . ?
C2 C1 Ge1 115.0(4) . . ?
C6 C2 C1 120.4(5) . . ?
C6 C2 C3 110.1(5) . . ?
C1 C2 C3 129.4(5) . . ?
C13 C3 C2 111.1(5) . . ?
C13 C3 C15 109.6(5) . . ?
C2 C3 C15 112.1(4) . . ?
C13 C3 C4 111.3(5) . . ?
C2 C3 C4 103.2(4) . . ?
C15 C3 C4 109.5(5) . . ?
C5 C4 C3 110.2(4) . . ?
C5 C4 H4A 109.6 . . ?
C3 C4 H4A 109.6 . . ?
C5 C4 H4B 109.6 . . ?
C3 C4 H4B 109.6 . . ?
H4A C4 H4B 108.1 . . ?
C19 C5 C6 112.7(6) . . ?
C19 C5 C4 118.8(6) . . ?
C6 C5 C4 101.8(4) . . ?
C19 C5 C17 104.7(7) . . ?
C6 C5 C17 109.0(6) . . ?
C4 C5 C17 109.7(6) . . ?
C7 C6 C2 121.6(5) . . ?
C7 C6 C5 123.9(5) . . ?
C2 C6 C5 114.4(5) . . ?
C6 C7 C8 118.5(5) . . ?
C6 C7 H7 120.7 . . ?
C8 C7 H7 120.7 . . ?
C7 C8 C12 121.5(5) . . ?
C7 C8 C9 126.5(5) . . ?
C12 C8 C9 112.0(5) . . ?
C8 C9 C21 112.9(4) . . ?
C8 C9 C23 108.3(4) . . ?
C21 C9 C23 112.6(4) . . ?
C8 C9 C10 102.0(4) . . ?
C21 C9 C10 112.1(5) . . ?
C23 C9 C10 108.3(4) . . ?
C9 C10 C11 108.7(4) . . ?
C9 C10 H10A 110.0 . . ?
C11 C10 H10A 110.0 . . ?
C9 C10 H10B 110.0 . . ?
C11 C10 H10B 110.0 . . ?
H10A C10 H10B 108.3 . . ?
C27 C11 C12 113.3(4) . . ?
C27 C11 C25 109.9(5) . . ?
C12 C11 C25 109.1(4) . . ?
C27 C11 C10 111.5(4) . . ?
C12 C11 C10 103.2(4) . . ?
C25 C11 C10 109.5(5) . . ?
C1 C12 C8 119.7(5) . . ?
C1 C12 C11 130.2(5) . . ?
C8 C12 C11 109.9(4) . . ?
C14 C13 C3 116.2(5) . . ?
C14 C13 H13A 108.2 . . ?
C3 C13 H13A 108.2 . . ?
C14 C13 H13B 108.2 . . ?
C3 C13 H13B 108.2 . . ?
H13A C13 H13B 107.4 . . ?
C13 C14 H14A 109.5 . . ?
C13 C14 H14B 109.5 . . ?
H14A C14 H14B 109.5 . . ?
C13 C14 H14C 109.5 . . ?
H14A C14 H14C 109.5 . . ?
H14B C14 H14C 109.5 . . ?
C16 C15 C3 115.7(5) . . ?
C16 C15 H15A 108.4 . . ?
C3 C15 H15A 108.4 . . ?
C16 C15 H15B 108.4 . . ?
C3 C15 H15B 108.4 . . ?
H15A C15 H15B 107.4 . . ?
C15 C16 H16A 109.5 . . ?
C15 C16 H16B 109.5 . . ?
H16A C16 H16B 109.5 . . ?
C15 C16 H16C 109.5 . . ?
H16A C16 H16C 109.5 . . ?
H16B C16 H16C 109.5 . . ?
C18 C17 C5 117.1(9) . . ?
C18 C17 H17A 108.0 . . ?
C5 C17 H17A 108.0 . . ?
C18 C17 H17B 108.0 . . ?
C5 C17 H17B 108.0 . . ?
H17A C17 H17B 107.3 . . ?
C17 C18 H18A 109.5 . . ?
C17 C18 H18B 109.5 . . ?
H18A C18 H18B 109.5 . . ?
C17 C18 H18C 109.5 . . ?
H18A C18 H18C 109.5 . . ?
H18B C18 H18C 109.5 . . ?
C20 C19 C5 110.9(7) . . ?
C20 C19 H19A 109.5 . . ?
C5 C19 H19A 109.5 . . ?
C20 C19 H19B 109.5 . . ?
C5 C19 H19B 109.5 . . ?
H19A C19 H19B 108.0 . . ?
C19 C20 H20A 109.5 . . ?
C19 C20 H20B 109.5 . . ?
H20A C20 H20B 109.5 . . ?
C19 C20 H20C 109.5 . . ?
H20A C20 H20C 109.5 . . ?
H20B C20 H20C 109.5 . . ?
C22 C21 C9 114.8(5) . . ?
C22 C21 H21A 108.6 . . ?
C9 C21 H21A 108.6 . . ?
C22 C21 H21B 108.6 . . ?
C9 C21 H21B 108.6 . . ?
H21A C21 H21B 107.5 . . ?
C21 C22 H22A 109.5 . . ?
C21 C22 H22B 109.5 . . ?
H22A C22 H22B 109.5 . . ?
C21 C22 H22C 109.5 . . ?
H22A C22 H22C 109.5 . . ?
H22B C22 H22C 109.5 . . ?
C24 C23 C9 115.8(5) . . ?
C24 C23 H23A 108.3 . . ?
C9 C23 H23A 108.3 . . ?
C24 C23 H23B 108.3 . . ?
C9 C23 H23B 108.3 . . ?
H23A C23 H23B 107.4 . . ?
C23 C24 H24A 109.5 . . ?
C23 C24 H24B 109.5 . . ?
H24A C24 H24B 109.5 . . ?
C23 C24 H24C 109.5 . . ?
H24A C24 H24C 109.5 . . ?
H24B C24 H24C 109.5 . . ?
C26 C25 C11 115.9(5) . . ?
C26 C25 H25A 108.3 . . ?
C11 C25 H25A 108.3 . . ?
C26 C25 H25B 108.3 . . ?
C11 C25 H25B 108.3 . . ?
H25A C25 H25B 107.4 . . ?
C25 C26 H26A 109.5 . . ?
C25 C26 H26B 109.5 . . ?
H26A C26 H26B 109.5 . . ?
C25 C26 H26C 109.5 . . ?
H26A C26 H26C 109.5 . . ?
H26B C26 H26C 109.5 . . ?
C11 C27 C28 115.4(5) . . ?
C11 C27 H27A 108.4 . . ?
C28 C27 H27A 108.4 . . ?
C11 C27 H27B 108.4 . . ?
C28 C27 H27B 108.4 . . ?
H27A C27 H27B 107.5 . . ?
C27 C28 H28A 109.5 . . ?
C27 C28 H28B 109.5 . . ?
H28A C28 H28B 109.5 . . ?
C27 C28 H28C 109.5 . . ?
H28A C28 H28C 109.5 . . ?
H28B C28 H28C 109.5 . . ?
C30 C29 S1 111.1(4) . . ?
C30 C29 Ge1 127.2(5) . . ?
S1 C29 Ge1 121.7(3) . . ?
C31 C30 C29 110.5(6) . . ?
C31 C30 H30 124.8 . . ?
C29 C30 H30 124.8 . . ?
C32 C31 C30 114.2(6) . . ?
C32 C31 H31 122.9 . . ?
C30 C31 H31 122.9 . . ?
C31 C32 S1 112.2(5) . . ?
C31 C32 H32 123.9 . . ?
S1 C32 H32 123.9 . . ?
C34 C33 C44 117.1(5) . . ?
C34 C33 Ge2 126.2(4) . . ?
C44 C33 Ge2 115.3(4) . . ?
C38 C34 C33 120.8(5) . . ?
C38 C34 C35 109.5(4) . . ?
C33 C34 C35 129.2(5) . . ?
C47 C35 C45 109.2(5) . . ?
C47 C35 C34 109.1(4) . . ?
C45 C35 C34 114.4(4) . . ?
C47 C35 C36 111.2(5) . . ?
C45 C35 C36 109.5(4) . . ?
C34 C35 C36 103.3(4) . . ?
C37 C36 C35 109.4(4) . . ?
C37 C36 H36A 109.8 . . ?
C35 C36 H36A 109.8 . . ?
C37 C36 H36B 109.8 . . ?
C35 C36 H36B 109.8 . . ?
H36A C36 H36B 108.2 . . ?
C38 C37 C49 109.3(5) . . ?
C38 C37 C51 111.4(4) . . ?
C49 C37 C51 108.2(4) . . ?
C38 C37 C36 102.5(4) . . ?
C49 C37 C36 113.7(4) . . ?
C51 C37 C36 111.7(5) . . ?
C34 C38 C39 121.2(5) . . ?
C34 C38 C37 114.3(5) . . ?
C39 C38 C37 124.4(5) . . ?
C40 C39 C38 118.8(5) . . ?
C40 C39 H39 120.6 . . ?
C38 C39 H39 120.6 . . ?
C39 C40 C44 121.3(5) . . ?
C39 C40 C41 125.4(5) . . ?
C44 C40 C41 113.2(5) . . ?
C55 C41 C40 111.3(6) . . ?
C55 C41 C42 111.3(6) . . ?
C40 C41 C42 102.0(5) . . ?
C55 C41 C53 114.1(6) . . ?
C40 C41 C53 109.5(5) . . ?
C42 C41 C53 107.9(5) . . ?
C41 C42 C43 109.1(5) . . ?
C41 C42 H42A 109.9 . . ?
C43 C42 H42A 109.9 . . ?
C41 C42 H42B 109.9 . . ?
C43 C42 H42B 109.9 . . ?
H42A C42 H42B 108.3 . . ?
C57 C43 C59 110.3(5) . . ?
C57 C43 C44 112.0(5) . . ?
C59 C43 C44 111.3(5) . . ?
C57 C43 C42 110.2(5) . . ?
C59 C43 C42 110.1(5) . . ?
C44 C43 C42 102.8(4) . . ?
C40 C44 C33 120.7(5) . . ?
C40 C44 C43 110.2(5) . . ?
C33 C44 C43 129.0(5) . . ?
C46 C45 C35 114.5(5) . . ?
C46 C45 H45A 108.6 . . ?
C35 C45 H45A 108.6 . . ?
C46 C45 H45B 108.6 . . ?
C35 C45 H45B 108.6 . . ?
H45A C45 H45B 107.6 . . ?
C45 C46 H46A 109.5 . . ?
C45 C46 H46B 109.5 . . ?
H46A C46 H46B 109.5 . . ?
C45 C46 H46C 109.5 . . ?
H46A C46 H46C 109.5 . . ?
H46B C46 H46C 109.5 . . ?
C48 C47 C35 115.7(5) . . ?
C48 C47 H47A 108.3 . . ?
C35 C47 H47A 108.3 . . ?
C48 C47 H47B 108.3 . . ?
C35 C47 H47B 108.3 . . ?
H47A C47 H47B 107.4 . . ?
C47 C48 H48A 109.5 . . ?
C47 C48 H48B 109.5 . . ?
H48A C48 H48B 109.5 . . ?
C47 C48 H48C 109.5 . . ?
H48A C48 H48C 109.5 . . ?
H48B C48 H48C 109.5 . . ?
C50 C49 C37 116.4(5) . . ?
C50 C49 H49A 108.2 . . ?
C37 C49 H49A 108.2 . . ?
C50 C49 H49B 108.2 . . ?
C37 C49 H49B 108.2 . . ?
H49A C49 H49B 107.3 . . ?
C49 C50 H50A 109.5 . . ?
C49 C50 H50B 109.5 . . ?
H50A C50 H50B 109.5 . . ?
C49 C50 H50C 109.5 . . ?
H50A C50 H50C 109.5 . . ?
H50B C50 H50C 109.5 . . ?
C52 C51 C37 115.5(5) . . ?
C52 C51 H51A 108.4 . . ?
C37 C51 H51A 108.4 . . ?
C52 C51 H51B 108.4 . . ?
C37 C51 H51B 108.4 . . ?
H51A C51 H51B 107.5 . . ?
C51 C52 H52A 109.5 . . ?
C51 C52 H52B 109.5 . . ?
H52A C52 H52B 109.5 . . ?
C51 C52 H52C 109.5 . . ?
H52A C52 H52C 109.5 . . ?
H52B C52 H52C 109.5 . . ?
C54 C53 C41 116.3(6) . . ?
C54 C53 H53A 108.2 . . ?
C41 C53 H53A 108.2 . . ?
C54 C53 H53B 108.2 . . ?
C41 C53 H53B 108.2 . . ?
H53A C53 H53B 107.4 . . ?
C53 C54 H54A 109.5 . . ?
C53 C54 H54B 109.5 . . ?
H54A C54 H54B 109.5 . . ?
C53 C54 H54C 109.5 . . ?
H54A C54 H54C 109.5 . . ?
H54B C54 H54C 109.5 . . ?
C41 C55 C56 114.3(7) . . ?
C41 C55 H55A 108.7 . . ?
C56 C55 H55A 108.7 . . ?
C41 C55 H55B 108.7 . . ?
C56 C55 H55B 108.7 . . ?
H55A C55 H55B 107.6 . . ?
C55 C56 H56A 109.5 . . ?
C55 C56 H56B 109.5 . . ?
H56A C56 H56B 109.5 . . ?
C55 C56 H56C 109.5 . . ?
H56A C56 H56C 109.5 . . ?
H56B C56 H56C 109.5 . . ?
C58 C57 C43 116.2(6) . . ?
C58 C57 H57A 108.2 . . ?
C43 C57 H57A 108.2 . . ?
C58 C57 H57B 108.2 . . ?
C43 C57 H57B 108.2 . . ?
H57A C57 H57B 107.4 . . ?
C57 C58 H58A 109.5 . . ?
C57 C58 H58B 109.5 . . ?
H58A C58 H58B 109.5 . . ?
C57 C58 H58C 109.5 . . ?
H58A C58 H58C 109.5 . . ?
H58B C58 H58C 109.5 . . ?
C60 C59 C43 114.9(5) . . ?
C60 C59 H59A 108.5 . . ?
C43 C59 H59A 108.5 . . ?
C60 C59 H59B 108.5 . . ?
C43 C59 H59B 108.5 . . ?
H59A C59 H59B 107.5 . . ?
C59 C60 H60A 109.5 . . ?
C59 C60 H60B 109.5 . . ?
H60A C60 H60B 109.5 . . ?
C59 C60 H60C 109.5 . . ?
H60A C60 H60C 109.5 . . ?
H60B C60 H60C 109.5 . . ?
C64 S2 C61 92.6(4) . . ?
C62 C61 S2 111.5(7) . . ?
C62 C61 Ge2 127.4(8) . . ?
S2 C61 Ge2 121.0(4) . . ?
C63 C62 C61 108.9(12) . . ?
C63 C62 H62 125.6 . . ?
C61 C62 H62 125.6 . . ?
C64 C63 C62 115.8(9) . . ?
C64 C63 H63 122.1 . . ?
C62 C63 H63 122.1 . . ?
C63 C64 S2 111.1(6) . . ?
C63 C64 H64 124.5 . . ?
S2 C64 H64 124.5 . . ?
C64B S2B C61B 92.5(4) . . ?
C62B C61B S2B 111.5(7) . . ?
C62B C61B Ge2 131.0(17) . . ?
S2B C61B Ge2 117.4(13) . . ?
C63B C62B C61B 108.9(12) . . ?
C63B C62B H62B 125.5 . . ?
C61B C62B H62B 125.5 . . ?
C64B C63B C62B 115.8(10) . . ?
C64B C63B H63B 122.1 . . ?
C62B C63B H63B 122.1 . . ?
C63B C64B S2B 111.0(6) . . ?
C63B C64B H64B 124.5 . . ?
S2B C64B H64B 124.5 . . ?
C1S O1S C4S 106.82(19) . . ?
O1S C1S C2S 106.86(17) . . ?
O1S C1S H1S1 110.4 . . ?
C2S C1S H1S1 110.4 . . ?
O1S C1S H1S2 110.4 . . ?
C2S C1S H1S2 110.4 . . ?
H1S1 C1S H1S2 108.6 . . ?
C3S C2S C1S 107.09(13) . . ?
C3S C2S H2S1 110.3 . . ?
C1S C2S H2S1 110.3 . . ?
C3S C2S H2S2 110.3 . . ?
C1S C2S H2S2 110.3 . . ?
H2S1 C2S H2S2 108.6 . . ?
C2S C3S C4S 106.71(19) . . ?
C2S C3S H3S1 110.4 . . ?
C4S C3S H3S1 110.4 . . ?
C2S C3S H3S2 110.4 . . ?
C4S C3S H3S2 110.4 . . ?
H3S1 C3S H3S2 108.6 . . ?
O1S C4S C3S 105.93(19) . . ?
O1S C4S H4S1 110.5 . . ?
C3S C4S H4S1 110.5 . . ?
O1S C4S H4S2 110.5 . . ?
C3S C4S H4S2 110.5 . . ?
H4S1 C4S H4S2 108.7 . . ?
C4SB O1SB C1SB 106.7(2) . . ?
O1SB C1SB C2SB 106.18(19) . . ?
O1SB C1SB H1S3 110.5 . . ?
C2SB C1SB H1S3 110.5 . . ?
O1SB C1SB H1S4 110.5 . . ?
C2SB C1SB H1S4 110.5 . . ?
H1S3 C1SB H1S4 108.7 . . ?
C3SB C2SB C1SB 106.82(17) . . ?
C3SB C2SB H2S3 110.4 . . ?
C1SB C2SB H2S3 110.4 . . ?
C3SB C2SB H2S4 110.4 . . ?
C1SB C2SB H2S4 110.4 . . ?
H2S3 C2SB H2S4 108.6 . . ?
C2SB C3SB C4SB 107.22(14) . . ?
C2SB C3SB H3S3 110.3 . . ?
C4SB C3SB H3S3 110.3 . . ?
C2SB C3SB H3S4 110.3 . . ?
C4SB C3SB H3S4 110.3 . . ?
H3S3 C3SB H3S4 108.5 . . ?
O1SB C4SB C3SB 106.6(2) . . ?
O1SB C4SB H4S3 110.4 . . ?
C3SB C4SB H4S3 110.4 . . ?
O1SB C4SB H4S4 110.4 . . ?
C3SB C4SB H4S4 110.4 . . ?
H4S3 C4SB H4S4 108.6 . . ?

loop_
_geom_bond_atom_site_label_1
_geom_bond_atom_site_label_2
_geom_bond_distance
_geom_bond_site_symmetry_2
_geom_bond_publ_flag
Ge1 C29 1.967(6) . ?
Ge1 C1 1.994(5) . ?
Ge1 Ge1 2.3392(12) 2_757 ?
Ge2 C61 1.958(6) . ?
Ge2 C61B 1.958(6) . ?
Ge2 C33 1.999(5) . ?
Ge2 Ge2 2.3478(12) 2_566 ?
S1 C32 1.704(7) . ?
S1 C29 1.709(6) . ?
C1 C12 1.402(7) . ?
C1 C2 1.416(8) . ?
C2 C6 1.391(7) . ?
C2 C3 1.543(7) . ?
C3 C13 1.537(8) . ?
C3 C15 1.553(8) . ?
C3 C4 1.562(8) . ?
C4 C5 1.551(7) . ?
C4 H4A 0.9900 . ?
C4 H4B 0.9900 . ?
C5 C19 1.482(11) . ?
C5 C6 1.524(8) . ?
C5 C17 1.558(11) . ?
C6 C7 1.381(7) . ?
C7 C8 1.383(8) . ?
C7 H7 0.9500 . ?
C8 C12 1.412(7) . ?
C8 C9 1.526(7) . ?
C9 C21 1.536(7) . ?
C9 C23 1.537(8) . ?
C9 C10 1.548(9) . ?
C10 C11 1.565(7) . ?
C10 H10A 0.9900 . ?
C10 H10B 0.9900 . ?
C11 C27 1.537(7) . ?
C11 C12 1.543(8) . ?
C11 C25 1.564(8) . ?
C13 C14 1.521(10) . ?
C13 H13A 0.9900 . ?
C13 H13B 0.9900 . ?
C14 H14A 0.9800 . ?
C14 H14B 0.9800 . ?
C14 H14C 0.9800 . ?
C15 C16 1.528(8) . ?
C15 H15A 0.9900 . ?
C15 H15B 0.9900 . ?
C16 H16A 0.9800 . ?
C16 H16B 0.9800 . ?
C16 H16C 0.9800 . ?
C17 C18 1.523(11) . ?
C17 H17A 0.9900 . ?
C17 H17B 0.9900 . ?
C18 H18A 0.9800 . ?
C18 H18B 0.9800 . ?
C18 H18C 0.9800 . ?
C19 C20 1.388(12) . ?
C19 H19A 0.9900 . ?
C19 H19B 0.9900 . ?
C20 H20A 0.9800 . ?
C20 H20B 0.9800 . ?
C20 H20C 0.9800 . ?
C21 C22 1.528(8) . ?
C21 H21A 0.9900 . ?
C21 H21B 0.9900 . ?
C22 H22A 0.9800 . ?
C22 H22B 0.9800 . ?
C22 H22C 0.9800 . ?
C23 C24 1.497(10) . ?
C23 H23A 0.9900 . ?
C23 H23B 0.9900 . ?
C24 H24A 0.9800 . ?
C24 H24B 0.9800 . ?
C24 H24C 0.9800 . ?
C25 C26 1.515(8) . ?
C25 H25A 0.9900 . ?
C25 H25B 0.9900 . ?
C26 H26A 0.9800 . ?
C26 H26B 0.9800 . ?
C26 H26C 0.9800 . ?
C27 C28 1.539(8) . ?
C27 H27A 0.9900 . ?
C27 H27B 0.9900 . ?
C28 H28A 0.9800 . ?
C28 H28B 0.9800 . ?
C28 H28C 0.9800 . ?
C29 C30 1.413(8) . ?
C30 C31 1.410(9) . ?
C30 H30 0.9500 . ?
C31 C32 1.343(10) . ?
C31 H31 0.9500 . ?
C32 H32 0.9500 . ?
C33 C34 1.414(7) . ?
C33 C44 1.419(8) . ?
C34 C38 1.389(7) . ?
C34 C35 1.557(8) . ?
C35 C47 1.542(8) . ?
C35 C45 1.551(7) . ?
C35 C36 1.565(7) . ?
C36 C37 1.559(8) . ?
C36 H36A 0.9900 . ?
C36 H36B 0.9900 . ?
C37 C38 1.518(7) . ?
C37 C49 1.550(8) . ?
C37 C51 1.553(7) . ?
C38 C39 1.391(8) . ?
C39 C40 1.381(8) . ?
C39 H39 0.9500 . ?
C40 C44 1.391(8) . ?
C40 C41 1.525(8) . ?
C41 C55 1.498(9) . ?
C41 C42 1.541(8) . ?
C41 C53 1.622(10) . ?
C42 C43 1.565(8) . ?
C42 H42A 0.9900 . ?
C42 H42B 0.9900 . ?
C43 C57 1.541(9) . ?
C43 C59 1.542(9) . ?
C43 C44 1.546(7) . ?
C45 C46 1.524(8) . ?
C45 H45A 0.9900 . ?
C45 H45B 0.9900 . ?
C46 H46A 0.9800 . ?
C46 H46B 0.9800 . ?
C46 H46C 0.9800 . ?
C47 C48 1.526(8) . ?
C47 H47A 0.9900 . ?
C47 H47B 0.9900 . ?
C48 H48A 0.9800 . ?
C48 H48B 0.9800 . ?
C48 H48C 0.9800 . ?
C49 C50 1.511(8) . ?
C49 H49A 0.9900 . ?
C49 H49B 0.9900 . ?
C50 H50A 0.9800 . ?
C50 H50B 0.9800 . ?
C50 H50C 0.9800 . ?
C51 C52 1.520(8) . ?
C51 H51A 0.9900 . ?
C51 H51B 0.9900 . ?
C52 H52A 0.9800 . ?
C52 H52B 0.9800 . ?
C52 H52C 0.9800 . ?
C53 C54 1.486(11) . ?
C53 H53A 0.9900 . ?
C53 H53B 0.9900 . ?
C54 H54A 0.9800 . ?
C54 H54B 0.9800 . ?
C54 H54C 0.9800 . ?
C55 C56 1.546(10) . ?
C55 H55A 0.9900 . ?
C55 H55B 0.9900 . ?
C56 H56A 0.9800 . ?
C56 H56B 0.9800 . ?
C56 H56C 0.9800 . ?
C57 C58 1.534(9) . ?
C57 H57A 0.9900 . ?
C57 H57B 0.9900 . ?
C58 H58A 0.9800 . ?
C58 H58B 0.9800 . ?
C58 H58C 0.9800 . ?
C59 C60 1.532(10) . ?
C59 H59A 0.9900 . ?
C59 H59B 0.9900 . ?
C60 H60A 0.9800 . ?
C60 H60B 0.9800 . ?
C60 H60C 0.9800 . ?
S2 C64 1.707(8) . ?
S2 C61 1.715(8) . ?
C61 C62 1.432(17) . ?
C62 C63 1.413(18) . ?
C62 H62 0.9500 . ?
C63 C64 1.358(12) . ?
C63 H63 0.9500 . ?
C64 H64 0.9500 . ?
S2B C64B 1.707(8) . ?
S2B C61B 1.715(8) . ?
C61B C62B 1.432(17) . ?
C62B C63B 1.412(18) . ?
C62B H62B 0.9500 . ?
C63B C64B 1.358(12) . ?
C63B H63B 0.9500 . ?
C64B H64B 0.9500 . ?
O1S C1S 1.424(2) . ?
O1S C4S 1.429(2) . ?
C1S C2S 1.4750(14) . ?
C1S H1S1 0.9900 . ?
C1S H1S2 0.9900 . ?
C2S C3S 1.427(4) . ?
C2S H2S1 0.9900 . ?
C2S H2S2 0.9900 . ?
C3S C4S 1.474(2) . ?
C3S H3S1 0.9900 . ?
C3S H3S2 0.9900 . ?
C4S H4S1 0.9900 . ?
C4S H4S2 0.9900 . ?
O1SB C4SB 1.427(2) . ?
O1SB C1SB 1.427(2) . ?
C1SB C2SB 1.4771(15) . ?
C1SB H1S3 0.9900 . ?
C1SB H1S4 0.9900 . ?
C2SB C3SB 1.426(4) . ?
C2SB H2S3 0.9900 . ?
C2SB H2S4 0.9900 . ?
C3SB C4SB 1.471(2) . ?
C3SB H3S3 0.9900 . ?
C3SB H3S4 0.9900 . ?
C4SB H4S3 0.9900 . ?
C4SB H4S4 0.9900 . ?

loop_
_geom_torsion_atom_site_label_1
_geom_torsion_atom_site_label_2
_geom_torsion_atom_site_label_3
_geom_torsion_atom_site_label_4
_geom_torsion
_geom_torsion_site_symmetry_1
_geom_torsion_site_symmetry_2
_geom_torsion_site_symmetry_3
_geom_torsion_site_symmetry_4
_geom_torsion_publ_flag
C12 C1 C2 C6 -2.6(8) . . . . ?
Ge1 C1 C2 C6 163.7(4) . . . . ?
C12 C1 C2 C3 172.8(5) . . . . ?
Ge1 C1 C2 C3 -21.0(8) . . . . ?
C6 C2 C3 C13 120.2(5) . . . . ?
C1 C2 C3 C13 -55.6(7) . . . . ?
C6 C2 C3 C15 -117.0(5) . . . . ?
C1 C2 C3 C15 67.3(8) . . . . ?
C6 C2 C3 C4 0.8(6) . . . . ?
C1 C2 C3 C4 -174.9(6) . . . . ?
C13 C3 C4 C5 -122.7(6) . . . . ?
C2 C3 C4 C5 -3.6(7) . . . . ?
C15 C3 C4 C5 116.0(6) . . . . ?
C3 C4 C5 C19 -119.8(7) . . . . ?
C3 C4 C5 C6 4.7(7) . . . . ?
C3 C4 C5 C17 120.0(6) . . . . ?
C1 C2 C6 C7 -1.1(9) . . . . ?
C3 C2 C6 C7 -177.3(5) . . . . ?
C1 C2 C6 C5 178.5(6) . . . . ?
C3 C2 C6 C5 2.3(7) . . . . ?
C19 C5 C6 C7 -56.4(9) . . . . ?
C4 C5 C6 C7 175.3(6) . . . . ?
C17 C5 C6 C7 59.4(8) . . . . ?
C19 C5 C6 C2 124.0(6) . . . . ?
C4 C5 C6 C2 -4.3(7) . . . . ?
C17 C5 C6 C2 -120.2(6) . . . . ?
C2 C6 C7 C8 1.6(9) . . . . ?
C5 C6 C7 C8 -177.9(6) . . . . ?
C6 C7 C8 C12 1.6(8) . . . . ?
C6 C7 C8 C9 -175.3(5) . . . . ?
C7 C8 C9 C21 -42.2(8) . . . . ?
C12 C8 C9 C21 140.7(5) . . . . ?
C7 C8 C9 C23 83.2(6) . . . . ?
C12 C8 C9 C23 -93.9(5) . . . . ?
C7 C8 C9 C10 -162.7(5) . . . . ?
C12 C8 C9 C10 20.1(6) . . . . ?
C8 C9 C10 C11 -19.6(6) . . . . ?
C21 C9 C10 C11 -140.6(5) . . . . ?
C23 C9 C10 C11 94.5(5) . . . . ?
C9 C10 C11 C27 -109.1(5) . . . . ?
C9 C10 C11 C12 12.8(6) . . . . ?
C9 C10 C11 C25 128.9(5) . . . . ?
C2 C1 C12 C8 5.7(8) . . . . ?
Ge1 C1 C12 C8 -159.0(4) . . . . ?
C2 C1 C12 C11 -168.3(5) . . . . ?
Ge1 C1 C12 C11 26.9(8) . . . . ?
C7 C8 C12 C1 -5.3(8) . . . . ?
C9 C8 C12 C1 172.0(5) . . . . ?
C7 C8 C12 C11 169.8(5) . . . . ?
C9 C8 C12 C11 -12.9(6) . . . . ?
C27 C11 C12 C1 -65.0(7) . . . . ?
C25 C11 C12 C1 57.9(7) . . . . ?
C10 C11 C12 C1 174.2(5) . . . . ?
C27 C11 C12 C8 120.5(5) . . . . ?
C25 C11 C12 C8 -116.6(5) . . . . ?
C10 C11 C12 C8 -0.2(6) . . . . ?
C2 C3 C13 C14 -54.2(7) . . . . ?
C15 C3 C13 C14 -178.5(5) . . . . ?
C4 C3 C13 C14 60.2(7) . . . . ?
C13 C3 C15 C16 -59.0(7) . . . . ?
C2 C3 C15 C16 177.3(5) . . . . ?
C4 C3 C15 C16 63.4(7) . . . . ?
C19 C5 C17 C18 -60.6(10) . . . . ?
C6 C5 C17 C18 178.5(8) . . . . ?
C4 C5 C17 C18 67.8(10) . . . . ?
C6 C5 C19 C20 -57.3(9) . . . . ?
C4 C5 C19 C20 61.7(9) . . . . ?
C17 C5 C19 C20 -175.6(7) . . . . ?
C8 C9 C21 C22 -179.5(5) . . . . ?
C23 C9 C21 C22 57.5(7) . . . . ?
C10 C9 C21 C22 -64.9(7) . . . . ?
C8 C9 C23 C24 -66.3(6) . . . . ?
C21 C9 C23 C24 59.3(7) . . . . ?
C10 C9 C23 C24 -176.2(5) . . . . ?
C27 C11 C25 C26 175.7(5) . . . . ?
C12 C11 C25 C26 50.9(6) . . . . ?
C10 C11 C25 C26 -61.4(6) . . . . ?
C12 C11 C27 C28 -177.3(5) . . . . ?
C25 C11 C27 C28 60.3(6) . . . . ?
C10 C11 C27 C28 -61.4(7) . . . . ?
C32 S1 C29 C30 0.7(5) . . . . ?
C32 S1 C29 Ge1 179.3(4) . . . . ?
S1 C29 C30 C31 -1.1(6) . . . . ?
Ge1 C29 C30 C31 -179.5(4) . . . . ?
C29 C30 C31 C32 1.0(8) . . . . ?
C30 C31 C32 S1 -0.5(8) . . . . ?
C29 S1 C32 C31 -0.1(5) . . . . ?
C44 C33 C34 C38 2.8(8) . . . . ?
Ge2 C33 C34 C38 -163.4(4) . . . . ?
C44 C33 C34 C35 -168.5(5) . . . . ?
Ge2 C33 C34 C35 25.4(8) . . . . ?
C38 C34 C35 C47 -111.1(5) . . . . ?
C33 C34 C35 C47 60.9(7) . . . . ?
C38 C34 C35 C45 126.2(5) . . . . ?
C33 C34 C35 C45 -61.8(7) . . . . ?
C38 C34 C35 C36 7.2(6) . . . . ?
C33 C34 C35 C36 179.2(5) . . . . ?
C47 C35 C36 C37 115.0(5) . . . . ?
C45 C35 C36 C37 -124.2(5) . . . . ?
C34 C35 C36 C37 -1.9(6) . . . . ?
C35 C36 C37 C38 -3.5(6) . . . . ?
C35 C36 C37 C49 114.4(5) . . . . ?
C35 C36 C37 C51 -122.8(5) . . . . ?
C33 C34 C38 C39 -0.2(8) . . . . ?
C35 C34 C38 C39 172.6(5) . . . . ?
C33 C34 C38 C37 176.8(5) . . . . ?
C35 C34 C38 C37 -10.4(6) . . . . ?
C49 C37 C38 C34 -112.2(5) . . . . ?
C51 C37 C38 C34 128.3(5) . . . . ?
C36 C37 C38 C34 8.6(6) . . . . ?
C49 C37 C38 C39 64.7(7) . . . . ?
C51 C37 C38 C39 -54.8(7) . . . . ?
C36 C37 C38 C39 -174.5(5) . . . . ?
C34 C38 C39 C40 -2.3(8) . . . . ?
C37 C38 C39 C40 -179.0(5) . . . . ?
C38 C39 C40 C44 2.1(9) . . . . ?
C38 C39 C40 C41 178.6(6) . . . . ?
C39 C40 C41 C55 50.1(9) . . . . ?
C44 C40 C41 C55 -133.1(6) . . . . ?
C39 C40 C41 C42 168.8(6) . . . . ?
C44 C40 C41 C42 -14.4(7) . . . . ?
C39 C40 C41 C53 -77.0(7) . . . . ?
C44 C40 C41 C53 99.7(6) . . . . ?
C55 C41 C42 C43 135.2(6) . . . . ?
C40 C41 C42 C43 16.4(7) . . . . ?
C53 C41 C42 C43 -98.9(6) . . . . ?
C41 C42 C43 C57 106.4(6) . . . . ?
C41 C42 C43 C59 -131.8(6) . . . . ?
C41 C42 C43 C44 -13.1(7) . . . . ?
C39 C40 C44 C33 0.6(9) . . . . ?
C41 C40 C44 C33 -176.4(5) . . . . ?
C39 C40 C44 C43 -176.4(5) . . . . ?
C41 C40 C44 C43 6.6(7) . . . . ?
C34 C33 C44 C40 -2.9(8) . . . . ?
Ge2 C33 C44 C40 164.7(4) . . . . ?
C34 C33 C44 C43 173.4(5) . . . . ?
Ge2 C33 C44 C43 -18.9(7) . . . . ?
C57 C43 C44 C40 -114.1(6) . . . . ?
C59 C43 C44 C40 121.9(5) . . . . ?
C42 C43 C44 C40 4.1(7) . . . . ?
C57 C43 C44 C33 69.2(8) . . . . ?
C59 C43 C44 C33 -54.8(7) . . . . ?
C42 C43 C44 C33 -172.6(6) . . . . ?
C47 C35 C45 C46 56.9(6) . . . . ?
C34 C35 C45 C46 179.5(5) . . . . ?
C36 C35 C45 C46 -65.1(6) . . . . ?
C45 C35 C47 C48 177.2(5) . . . . ?
C34 C35 C47 C48 51.5(6) . . . . ?
C36 C35 C47 C48 -61.9(6) . . . . ?
C38 C37 C49 C50 55.7(6) . . . . ?
C51 C37 C49 C50 177.2(5) . . . . ?
C36 C37 C49 C50 -58.1(7) . . . . ?
C38 C37 C51 C52 -176.2(5) . . . . ?
C49 C37 C51 C52 63.7(7) . . . . ?
C36 C37 C51 C52 -62.2(7) . . . . ?
C55 C41 C53 C54 -56.8(8) . . . . ?
C40 C41 C53 C54 68.7(7) . . . . ?
C42 C41 C53 C54 179.0(6) . . . . ?
C40 C41 C55 C56 177.5(7) . . . . ?
C42 C41 C55 C56 64.5(10) . . . . ?
C53 C41 C55 C56 -57.9(9) . . . . ?
C59 C43 C57 C58 -59.0(7) . . . . ?
C44 C43 C57 C58 176.5(6) . . . . ?
C42 C43 C57 C58 62.8(7) . . . . ?
C57 C43 C59 C60 -177.3(5) . . . . ?
C44 C43 C59 C60 -52.3(7) . . . . ?
C42 C43 C59 C60 60.9(7) . . . . ?
C64 S2 C61 C62 3.7(11) . . . . ?
C64 S2 C61 Ge2 -178.1(8) . . . . ?
S2 C61 C62 C63 -5.5(16) . . . . ?
Ge2 C61 C62 C63 176.4(11) . . . . ?
C61 C62 C63 C64 5.2(18) . . . . ?
C62 C63 C64 S2 -2.6(14) . . . . ?
C61 S2 C64 C63 -0.7(8) . . . . ?
C64B S2B C61B C62B -5(3) . . . . ?
C64B S2B C61B Ge2 171(4) . . . . ?
S2B C61B C62B C63B 5(5) . . . . ?
Ge2 C61B C62B C63B -171(6) . . . . ?
C61B C62B C63B C64B -2(6) . . . . ?
C62B C63B C64B S2B -1(6) . . . . ?
C61B S2B C64B C63B 4(4) . . . . ?
C4S O1S C1S C2S -22.2(10) . . . . ?
O1S C1S C2S C3S 9.2(13) . . . . ?
C1S C2S C3S C4S 6.9(13) . . . . ?
C1S O1S C4S C3S 26.4(9) . . . . ?
C2S C3S C4S O1S -20.5(12) . . . . ?
C4SB O1SB C1SB C2SB -25.5(10) . . . . ?
O1SB C1SB C2SB C3SB 17.1(14) . . . . ?
C1SB C2SB C3SB C4SB -2.3(16) . . . . ?
C1SB O1SB C4SB C3SB 24.2(11) . . . . ?
C2SB C3SB C4SB O1SB -13.3(15) . . . . ?
